data_4300722
loop_
_publ_author_name
'Kabbour, Houria'
'Cario, Laurent'

_publ_section_title
;
Ae2F2Sb2X4 (Ae= Sr, Ba) new members of the homologous series
Ae2F2M1+xX3+x designed from rock salt and fluorite 2D building blocks.
;
_journal_name_full 'Inorganic Chemistry'
_journal_paper_doi 10.1021/ic051969x
_journal_year 2006
_chemical_formula_sum 'Ba F Sb Se2'
_chemical_formula_weight 436.01
_space_group_IT_number 2
_symmetry_cell_setting triclinic
_symmetry_space_group_name_Hall '-P 1'
_symmetry_space_group_name_H-M 'P -1'
_cell_angle_alpha 85.34(3)
_cell_angle_beta 85.18(3)
_cell_angle_gamma 89.82(3)
_cell_formula_units_Z 4
_cell_length_a 6.1944(12)
_cell_length_b 6.3315(13)
_cell_length_c 13.804(3)
_cell_measurement_temperature 293(2)
_cell_volume 537.67(19)
_diffrn_ambient_temperature 293(2)
_exptl_crystal_density_diffrn 5.386
_cod_depositor_comments
;
The following automatic conversions were performed:
'_symmetry_cell_setting' value 'Triclinic' changed to 'triclinic'
according to '/home/saulius/struct/CIF-dictionaries/cif_core.dic'
dictionary named 'cif_core.dic' version 2.4.1 from 2010-06-29.

Automatic conversion script
Id: cif_fix_enum 1527 2010-12-29 10:47:43Z saulius 
;
_cod_database_code 4300722

loop_
_symmetry_equiv_pos_as_xyz
'x, y, z'
'-x, -y, -z'

loop_
_atom_site_label
_atom_site_type_symbol
_atom_site_fract_x
_atom_site_fract_y
_atom_site_fract_z
_atom_site_U_iso_or_equiv
_atom_site_adp_type
_atom_site_occupancy
_atom_site_symmetry_multiplicity
_atom_site_calc_flag
_atom_site_refinement_flags
_atom_site_disorder_assembly
_atom_site_disorder_group
Ba1 Ba 0.27218(8) 0.52386(8) 0.39106(4) 0.00991(12) Uani 1 1 d . . .
Ba2 Ba -0.22777(8) 1.01588(8) 0.39220(4) 0.00936(11) Uani 1 1 d . . .
Sb3 Sb -0.22682(11) 0.62236(11) 0.12312(5) 0.01523(14) Uani 1 1 d . . .
Sb4 Sb 0.26764(10) 0.03150(10) 0.12398(5) 0.01434(14) Uani 1 1 d . . .
Se5 Se -0.21174(15) 0.52937(14) 0.30089(7) 0.01351(19) Uani 1 1 d . . .
Se6 Se 0.28937(15) 0.04302(14) 0.30269(7) 0.01256(19) Uani 1 1 d . . .
Se7 Se -0.16018(16) 1.03005(16) 0.12688(8) 0.0175(2) Uani 1 1 d . . .
Se8 Se 0.34777(17) 0.62761(16) 0.11530(9) 0.0208(2) Uani 1 1 d . . .
F1 F -0.0004(9) 0.7468(8) 0.5017(4) 0.0117(10) Uiso 1 1 d . . .
F2 F 0.5006(9) 0.7500(8) 0.5016(4) 0.0121(10) Uiso 1 1 d . . .

loop_
_atom_site_aniso_label
_atom_site_aniso_U_11
_atom_site_aniso_U_22
_atom_site_aniso_U_33
_atom_site_aniso_U_23
_atom_site_aniso_U_13
_atom_site_aniso_U_12
Ba1 0.0071(2) 0.0086(2) 0.0145(3) -0.00188(18) -0.00236(19) 0.00023(16)
Ba2 0.0070(2) 0.0083(2) 0.0132(3) -0.00155(18) -0.00211(19) 0.00025(16)
Sb3 0.0126(3) 0.0184(3) 0.0154(3) -0.0057(2) -0.0013(2) 0.0016(2)
Sb4 0.0131(3) 0.0163(3) 0.0134(3) 0.0002(2) -0.0008(2) -0.0014(2)
Se5 0.0116(4) 0.0127(4) 0.0164(5) 0.0002(3) -0.0040(4) 0.0000(3)
Se6 0.0108(4) 0.0138(4) 0.0139(5) -0.0041(3) -0.0030(3) 0.0008(3)
Se7 0.0121(5) 0.0183(5) 0.0220(6) 0.0005(4) -0.0034(4) 0.0006(3)
Se8 0.0146(5) 0.0188(5) 0.0313(6) -0.0100(4) -0.0072(4) 0.0017(4)

loop_
_geom_bond_atom_site_label_1
_geom_bond_atom_site_label_2
_geom_bond_distance
_geom_bond_site_symmetry_2
_geom_bond_publ_flag
Ba1 F1 2.660(6) . ?
Ba1 F2 2.665(5) 2_666 ?
Ba1 F2 2.666(5) . ?
Ba1 F1 2.674(5) 2_566 ?
Ba1 Se5 3.3309(14) 1_655 ?
Ba1 Se5 3.3400(13) . ?
Ba1 Se6 3.3687(13) . ?
Ba1 Se6 3.4106(14) 1_565 ?
Ba1 Se8 3.7994(16) . ?
Ba1 Ba1 4.2868(16) 2_666 ?
Ba1 Ba1 4.3198(18) 2_566 ?
Ba1 Ba2 4.3351(14) 2_576 ?
Ba2 F1 2.663(5) . ?
Ba2 F1 2.668(5) 2_576 ?
Ba2 F2 2.669(6) 1_455 ?
Ba2 F2 2.669(6) 2_576 ?
Ba2 Se6 3.3296(13) 1_465 ?
Ba2 Se6 3.3348(14) 1_565 ?
Ba2 Se5 3.3887(14) 1_565 ?
Ba2 Se5 3.4198(14) . ?
Ba2 Se7 3.6448(15) . ?
Ba2 Ba2 4.2628(16) 2_576 ?
Ba2 Ba2 4.3002(18) 2_476 ?
Ba2 Ba1 4.3351(14) 2_576 ?
Sb3 Se5 2.4860(13) . ?
Sb3 Se7 2.6208(13) . ?
Sb3 Se8 2.6464(14) 1_455 ?
Sb4 Se6 2.4888(13) . ?
Sb4 Se8 2.6138(13) 1_545 ?
Sb4 Se7 2.6470(13) 1_545 ?
Se5 Ba1 3.3309(14) 1_455 ?
Se5 Ba2 3.3887(14) 1_545 ?
Se6 Ba2 3.3296(13) 1_645 ?
Se6 Ba2 3.3348(14) 1_545 ?
Se6 Ba1 3.4106(14) 1_545 ?
Se7 Sb4 2.6470(13) 1_565 ?
Se8 Sb4 2.6138(13) 1_565 ?
Se8 Sb3 2.6464(14) 1_655 ?
F1 Ba2 2.668(5) 2_576 ?
F1 Ba1 2.674(5) 2_566 ?
F2 Ba1 2.665(5) 2_666 ?
F2 Ba2 2.669(6) 1_655 ?
F2 Ba2 2.669(6) 2_576 ?
